data_7008310
loop_
_publ_author_name
'Kim, Kwan Mook'
'Lee, Dongwon'
'Seo, Mi Sook'
'Park, Hyunjung'
'Song, Rita'
'Jun, Moo-Jin'
'Nam, Wonwoo'

_publ_section_title
;
 Tuning the intermolecular dative interactions by altering the ligand
 planarity and counter cations in vanadyl(IV) complexes.
;
_journal_issue 9
_journal_name_full 'Dalton transactions (Cambridge, England : 2003)'
_journal_page_first 1567
_journal_page_last 1569
_journal_paper_doi 10.1039/b501350j
_journal_year 2005
_chemical_formula_sum 'C12 H16 K2 O13 S4 V'
_chemical_formula_weight 625.63
_chemical_name_systematic
;
?
;
_space_group_IT_number 15
_symmetry_cell_setting 'C-centered monoclinic'
_symmetry_Int_Tables_number 15
_symmetry_space_group_name_Hall '-C 2yc'
_symmetry_space_group_name_H-M 'C 1 2/c 1'
_atom_sites_solution_hydrogens geom
_atom_sites_solution_primary direct
_atom_sites_solution_secondary difmap
_audit_creation_method SHELXL-97
_cell_angle_alpha 90.00
_cell_angle_beta 116.68(2)
_cell_angle_gamma 90.00
_cell_formula_units_Z 4
_cell_length_a 27.781(6)
_cell_length_b 4.1320(8)
_cell_length_c 22.063(4)
_cell_measurement_temperature 293(2)
_cell_volume 2263.0(9)
_computing_structure_refinement 'SHELXL-97 (Sheldrick, 1997)'
_computing_structure_solution 'SHELXS-97 (Sheldrick, 1990)'
_diffrn_ambient_temperature 293(2)
_diffrn_measured_fraction_theta_full 0.499
_diffrn_measured_fraction_theta_max 0.499
_diffrn_measurement_device_type CAD4
_diffrn_measurement_method omega/2theta
_diffrn_radiation_monochromator graphite
_diffrn_radiation_source 'fine-focus sealed tube'
_diffrn_radiation_type MoK\a
_diffrn_radiation_wavelength 0.71073
_diffrn_reflns_av_R_equivalents 0.0342
_diffrn_reflns_av_sigmaI/netI 0.0547
_diffrn_reflns_limit_h_max 32
_diffrn_reflns_limit_h_min -32
_diffrn_reflns_limit_k_max 3
_diffrn_reflns_limit_k_min 0
_diffrn_reflns_limit_l_max 26
_diffrn_reflns_limit_l_min -26
_diffrn_reflns_number 1781
_diffrn_reflns_theta_full 25.49
_diffrn_reflns_theta_max 25.49
_diffrn_reflns_theta_min 1.64
_diffrn_standards_decay_% <3%
_exptl_absorpt_coefficient_mu 1.237
_exptl_absorpt_correction_T_max 0.9407
_exptl_absorpt_correction_T_min 0.5494
_exptl_absorpt_correction_type empirical
_exptl_absorpt_process_details 'Psi scan'
_exptl_crystal_colour 'brownish yellow'
_exptl_crystal_density_diffrn 1.836
_exptl_crystal_density_method 'not measured'
_exptl_crystal_description needle
_exptl_crystal_F_000 1268
_exptl_crystal_size_max 0.55
_exptl_crystal_size_mid 0.10
_exptl_crystal_size_min 0.05
_refine_diff_density_max 0.430
_refine_diff_density_min -0.311
_refine_diff_density_rms 0.083
_refine_ls_extinction_method none
_refine_ls_goodness_of_fit_ref 1.135
_refine_ls_hydrogen_treatment mixed
_refine_ls_matrix_type full
_refine_ls_number_parameters 146
_refine_ls_number_reflns 1040
_refine_ls_number_restraints 0
_refine_ls_restrained_S_all 1.135
_refine_ls_R_factor_all 0.0523
_refine_ls_R_factor_gt 0.0451
_refine_ls_shift/su_max 0.000
_refine_ls_shift/su_mean 0.000
_refine_ls_structure_factor_coef Fsqd
_refine_ls_weighting_details 'calc w=1/[\s^2^(Fo^2^)+(0.0521P)^2^+4.0818P] where P=(Fo^2^+2Fc^2^)/3'
_refine_ls_weighting_scheme calc
_refine_ls_wR_factor_gt 0.1029
_refine_ls_wR_factor_ref 0.1067
_reflns_number_gt 966
_reflns_number_total 1040
_reflns_threshold_expression >2sigma(I)
_cod_data_source_file b501350j.txt
_cod_data_source_block v_b
_cod_original_cell_volume 2263.0(8)
_cod_original_sg_symbol_H-M C2/c
_cod_database_code 7008310

loop_
_symmetry_equiv_pos_as_xyz
'x, y, z'
'-x, y, -z+1/2'
'x+1/2, y+1/2, z'
'-x+1/2, y+1/2, -z+1/2'
'-x, -y, -z'
'x, -y, z-1/2'
'-x+1/2, -y+1/2, -z'
'x+1/2, -y+1/2, z-1/2'

loop_
_atom_site_label
_atom_site_type_symbol
_atom_site_fract_x
_atom_site_fract_y
_atom_site_fract_z
_atom_site_U_iso_or_equiv
_atom_site_adp_type
_atom_site_occupancy
_atom_site_symmetry_multiplicity
_atom_site_calc_flag
_atom_site_refinement_flags
_atom_site_disorder_assembly
_atom_site_disorder_group
V1 V 0.0000 0.1198(8) 0.2500 0.0305(9) Uani 1 2 d S . .
S1 S 0.22206(7) 0.4273(6) 0.29795(8) 0.0353(7) Uani 1 1 d . . .
S2 S 0.22231(7) 0.5285(6) 0.42897(8) 0.0374(7) Uani 1 1 d . . .
K1 K 0.01345(7) -0.2858(5) 0.39357(8) 0.0414(7) Uani 1 1 d . . .
O1 O 0.0000 -0.282(3) 0.2500 0.032(3) Uani 1 2 d S . .
O2 O 0.05626(16) 0.2213(13) 0.33984(19) 0.0288(15) Uani 1 1 d . . .
O3 O 0.05133(16) 0.2099(14) 0.21453(19) 0.0287(16) Uani 1 1 d . . .
O4 O 0.12610(18) 0.4634(17) 0.4183(2) 0.0491(19) Uani 1 1 d . . .
O5 O 0.12895(16) 0.2197(14) 0.2115(2) 0.0355(16) Uani 1 1 d . . .
C1 C 0.1042(2) 0.341(2) 0.3606(3) 0.029(2) Uani 1 1 d . . .
C2 C 0.1027(2) 0.2505(19) 0.2446(3) 0.022(2) Uani 1 1 d . . .
C3 C 0.1315(2) 0.342(2) 0.3170(3) 0.021(2) Uani 1 1 d . . .
C4 C 0.1855(2) 0.420(2) 0.3447(3) 0.025(2) Uani 1 1 d . . .
C5 C 0.2823(3) 0.609(2) 0.3631(3) 0.041(2) Uani 1 1 d . . .
H5A H 0.3136 0.5393 0.3579 0.049 Uiso 1 1 calc R . .
H5B H 0.2799 0.8427 0.3593 0.049 Uiso 1 1 calc R . .
C6 C 0.2878(2) 0.505(2) 0.4318(3) 0.041(3) Uani 1 1 d . . .
H6A H 0.3128 0.6460 0.4670 0.049 Uiso 1 1 calc R . .
H6B H 0.3014 0.2851 0.4416 0.049 Uiso 1 1 calc R . .
OW1 O -0.0915(2) -0.2709(16) 0.3811(2) 0.0485(18) Uani 1 1 d . . .
OW2 O 0.0655(2) 0.2047(16) 0.4829(2) 0.0484(19) Uani 1 1 d . . .

loop_
_atom_site_aniso_label
_atom_site_aniso_U_11
_atom_site_aniso_U_22
_atom_site_aniso_U_33
_atom_site_aniso_U_23
_atom_site_aniso_U_13
_atom_site_aniso_U_12
V1 0.0205(8) 0.058(3) 0.0117(8) 0.000 0.0056(6) 0.000
S1 0.0267(8) 0.053(2) 0.0296(8) -0.0032(11) 0.0153(7) -0.0020(11)
S2 0.0265(8) 0.058(2) 0.0226(8) -0.0079(10) 0.0066(7) -0.0066(11)
K1 0.0522(10) 0.0439(19) 0.0318(8) 0.0019(10) 0.0222(8) 0.0042(11)
O1 0.055(5) 0.001(10) 0.038(4) 0.000 0.020(4) 0.000
O2 0.024(2) 0.046(5) 0.015(2) -0.001(2) 0.0078(18) -0.001(2)
O3 0.023(2) 0.050(5) 0.0138(19) -0.001(2) 0.0080(17) -0.002(3)
O4 0.036(3) 0.089(6) 0.024(2) -0.019(3) 0.015(2) -0.017(3)
O5 0.029(3) 0.058(5) 0.026(2) -0.012(3) 0.018(2) -0.008(3)
C1 0.021(3) 0.048(8) 0.018(3) 0.000(4) 0.008(3) 0.001(4)
C2 0.027(3) 0.018(7) 0.022(3) 0.003(3) 0.013(3) 0.000(4)
C3 0.023(3) 0.023(7) 0.015(3) -0.002(3) 0.005(2) 0.007(4)
C4 0.026(3) 0.026(7) 0.021(3) 0.002(4) 0.009(3) 0.004(4)
C5 0.027(4) 0.051(8) 0.042(4) -0.007(5) 0.014(3) -0.005(5)
C6 0.022(3) 0.055(8) 0.036(4) -0.010(4) 0.005(3) -0.006(4)
OW1 0.056(3) 0.063(6) 0.032(3) 0.003(3) 0.025(3) 0.006(3)
OW2 0.054(3) 0.058(6) 0.030(2) 0.001(3) 0.016(2) -0.005(3)

loop_
_atom_type_symbol
_atom_type_description
_atom_type_scat_dispersion_real
_atom_type_scat_dispersion_imag
_atom_type_scat_source
C C 0.0033 0.0016 'International Tables Vol C Tables 4.2.6.8 and 6.1.1.4'
H H 0.0000 0.0000 'International Tables Vol C Tables 4.2.6.8 and 6.1.1.4'
O O 0.0106 0.0060 'International Tables Vol C Tables 4.2.6.8 and 6.1.1.4'
S S 0.1246 0.1234 'International Tables Vol C Tables 4.2.6.8 and 6.1.1.4'
V V 0.3005 0.5294 'International Tables Vol C Tables 4.2.6.8 and 6.1.1.4'
K K 0.2009 0.2494 'International Tables Vol C Tables 4.2.6.8 and 6.1.1.4'

loop_
_geom_angle_atom_site_label_1
_geom_angle_atom_site_label_2
_geom_angle_atom_site_label_3
_geom_angle
_geom_angle_site_symmetry_1
_geom_angle_site_symmetry_3
_geom_angle_publ_flag
O1 V1 O2 102.48(18) . . ?
O1 V1 O2 102.48(18) . 2 ?
O2 V1 O2 155.0(4) . 2 ?
O1 V1 O3 101.03(19) . 2 ?
O2 V1 O3 86.99(17) . 2 ?
O2 V1 O3 88.27(17) 2 2 ?
O1 V1 O3 101.03(19) . . ?
O2 V1 O3 88.27(17) . . ?
O2 V1 O3 86.99(17) 2 . ?
O3 V1 O3 157.9(4) 2 . ?
O1 V1 O1 180.000(4) . 1_565 ?
O2 V1 O1 77.52(18) . 1_565 ?
O2 V1 O1 77.52(18) 2 1_565 ?
O3 V1 O1 78.97(19) 2 1_565 ?
O3 V1 O1 78.97(19) . 1_565 ?
O1 V1 K1 60.96(6) . . ?
O2 V1 K1 57.45(15) . . ?
O2 V1 K1 138.40(15) 2 . ?
O3 V1 K1 61.37(15) 2 . ?
O3 V1 K1 131.67(14) . . ?
O1 V1 K1 119.04(6) 1_565 . ?
O1 V1 K1 60.96(6) . 2 ?
O2 V1 K1 138.40(15) . 2 ?
O2 V1 K1 57.45(15) 2 2 ?
O3 V1 K1 131.67(14) 2 2 ?
O3 V1 K1 61.37(15) . 2 ?
O1 V1 K1 119.04(6) 1_565 2 ?
K1 V1 K1 121.92(12) . 2 ?
O1 V1 K1 129.14(5) . 1_565 ?
O2 V1 K1 45.03(15) . 1_565 ?
O2 V1 K1 115.73(18) 2 1_565 ?
O3 V1 K1 51.08(15) 2 1_565 ?
O3 V1 K1 112.75(18) . 1_565 ?
O1 V1 K1 50.86(5) 1_565 1_565 ?
K1 V1 K1 68.18(3) . 1_565 ?
K1 V1 K1 169.91(10) 2 1_565 ?
O1 V1 K1 129.14(5) . 2_565 ?
O2 V1 K1 115.73(18) . 2_565 ?
O2 V1 K1 45.03(15) 2 2_565 ?
O3 V1 K1 112.75(18) 2 2_565 ?
O3 V1 K1 51.08(15) . 2_565 ?
O1 V1 K1 50.86(5) 1_565 2_565 ?
K1 V1 K1 169.91(10) . 2_565 ?
K1 V1 K1 68.18(3) 2 2_565 ?
K1 V1 K1 101.73(10) 1_565 2_565 ?
C4 S1 C5 96.5(3) . . ?
C4 S2 C6 97.1(3) . . ?
OW2 K1 OW2 96.35(15) . 1_545 ?
OW2 K1 OW1 104.09(17) . . ?
OW2 K1 OW1 105.71(17) 1_545 . ?
OW2 K1 O2 129.72(16) . 1_545 ?
OW2 K1 O2 65.09(14) 1_545 1_545 ?
OW1 K1 O2 125.49(17) . 1_545 ?
OW2 K1 O2 65.24(14) . . ?
OW2 K1 O2 130.65(16) 1_545 . ?
OW1 K1 O2 122.77(17) . . ?
O2 K1 O2 91.25(12) 1_545 . ?
OW2 K1 O1 121.9(2) . . ?
OW2 K1 O1 121.6(2) 1_545 . ?
OW1 K1 O1 105.28(11) . . ?
O2 K1 O1 56.54(19) 1_545 . ?
O2 K1 O1 56.64(19) . . ?
OW2 K1 O3 90.08(16) . 2 ?
OW2 K1 O3 173.51(16) 1_545 2 ?
OW1 K1 O3 71.67(14) . 2 ?
O2 K1 O3 111.27(12) 1_545 2 ?
O2 K1 O3 53.32(12) . 2 ?
O1 K1 O3 54.81(19) . 2 ?
OW2 K1 O3 175.06(16) . 2_545 ?
OW2 K1 O3 88.51(16) 1_545 2_545 ?
OW1 K1 O3 73.59(14) . 2_545 ?
O2 K1 O3 53.42(12) 1_545 2_545 ?
O2 K1 O3 112.12(12) . 2_545 ?
O1 K1 O3 55.55(19) . 2_545 ?
O3 K1 O3 85.05(10) 2 2_545 ?
OW2 K1 O4 87.49(17) . 1_545 ?
OW2 K1 O4 57.63(16) 1_545 1_545 ?
OW1 K1 O4 161.21(19) . 1_545 ?
O2 K1 O4 42.55(13) 1_545 1_545 ?
O2 K1 O4 75.39(16) . 1_545 ?
O1 K1 O4 79.96(12) . 1_545 ?
O3 K1 O4 123.85(14) 2 1_545 ?
O3 K1 O4 95.91(15) 2_545 1_545 ?
OW2 K1 C1 107.16(19) . 1_545 ?
OW2 K1 C1 66.47(17) 1_545 1_545 ?
OW1 K1 C1 148.4(2) . 1_545 ?
O2 K1 C1 22.91(16) 1_545 1_545 ?
O2 K1 C1 75.78(18) . 1_545 ?
O1 K1 C1 61.19(16) . 1_545 ?
O3 K1 C1 112.50(15) 2 1_545 ?
O3 K1 C1 75.60(15) 2_545 1_545 ?
O4 K1 C1 22.11(13) 1_545 1_545 ?
OW2 K1 V1 96.07(13) . . ?
OW2 K1 V1 145.04(13) 1_545 . ?
OW1 K1 V1 102.70(11) . . ?
O2 K1 V1 81.94(10) 1_545 . ?
O2 K1 V1 34.18(8) . . ?
O1 K1 V1 28.78(19) . . ?
O3 K1 V1 34.13(8) 2 . ?
O3 K1 V1 80.35(10) 2_545 . ?
O4 K1 V1 90.48(11) 1_545 . ?
C1 K1 V1 78.66(13) 1_545 . ?
OW2 K1 V1 151.45(12) . 1_545 ?
OW2 K1 V1 85.94(13) 1_545 1_545 ?
OW1 K1 V1 102.61(12) . 1_545 ?
O2 K1 V1 28.58(8) 1_545 1_545 ?
O2 K1 V1 91.73(10) . 1_545 ?
O1 K1 V1 39.4(2) . 1_545 ?
O3 K1 V1 88.85(10) 2 1_545 ?
O3 K1 V1 29.56(8) 2_545 1_545 ?
O4 K1 V1 69.69(10) 1_545 1_545 ?
C1 K1 V1 47.94(12) 1_545 1_545 ?
V1 K1 V1 68.18(3) . 1_545 ?
V1 O1 V1 180.000(1) . 1_545 ?
V1 O1 K1 90.3(2) . . ?
V1 O1 K1 89.7(2) 1_545 . ?
V1 O1 K1 90.3(2) . 2 ?
V1 O1 K1 89.7(2) 1_545 2 ?
K1 O1 K1 179.5(4) . 2 ?
C1 O2 V1 132.2(4) . . ?
C1 O2 K1 97.7(4) . 1_565 ?
V1 O2 K1 106.39(19) . 1_565 ?
C1 O2 K1 132.4(4) . . ?
V1 O2 K1 88.37(19) . . ?
K1 O2 K1 91.25(12) 1_565 . ?
C2 O3 V1 131.4(4) . . ?
C2 O3 K1 128.3(4) . 2 ?
V1 O3 K1 84.50(17) . 2 ?
C2 O3 K1 116.1(4) . 2_565 ?
V1 O3 K1 99.35(18) . 2_565 ?
K1 O3 K1 85.05(10) 2 2_565 ?
C1 O4 K1 88.0(4) . 1_565 ?
O4 C1 O2 117.9(6) . . ?
O4 C1 C3 120.7(6) . . ?
O2 C1 C3 121.3(6) . . ?
O4 C1 K1 69.9(4) . 1_565 ?
O2 C1 K1 59.4(4) . 1_565 ?
C3 C1 K1 144.4(5) . 1_565 ?
O5 C2 O3 119.3(6) . . ?
O5 C2 C3 118.9(6) . . ?
O3 C2 C3 121.8(5) . . ?
C4 C3 C1 119.2(5) . . ?
C4 C3 C2 119.5(5) . . ?
C1 C3 C2 121.3(5) . . ?
C3 C4 S2 122.5(5) . . ?
C3 C4 S1 123.2(5) . . ?
S2 C4 S1 114.3(4) . . ?
C6 C5 S1 108.7(5) . . ?
C5 C6 S2 107.7(5) . . ?
K1 OW2 K1 96.35(15) . 1_565 ?

loop_
_geom_bond_atom_site_label_1
_geom_bond_atom_site_label_2
_geom_bond_distance
_geom_bond_site_symmetry_2
_geom_bond_publ_flag
V1 O1 1.662(10) . ?
V1 O2 1.941(4) . ?
V1 O2 1.941(4) 2 ?
V1 O3 1.946(4) 2 ?
V1 O3 1.946(4) . ?
V1 O1 2.470(10) 1_565 ?
V1 K1 3.452(2) . ?
V1 K1 3.452(2) 2 ?
V1 K1 3.891(3) 1_565 ?
V1 K1 3.891(3) 2_565 ?
S1 C4 1.744(6) . ?
S1 C5 1.809(7) . ?
S2 C4 1.730(6) . ?
S2 C6 1.797(7) . ?
K1 OW2 2.743(6) . ?
K1 OW2 2.802(6) 1_545 ?
K1 OW1 2.804(5) . ?
K1 O2 2.869(5) 1_545 ?
K1 O2 2.911(5) . ?
K1 O1 3.0184(16) . ?
K1 O3 3.044(5) 2 ?
K1 O3 3.068(5) 2_545 ?
K1 O4 3.104(5) 1_545 ?
K1 C1 3.304(7) 1_545 ?
K1 V1 3.891(3) 1_545 ?
O1 V1 2.470(10) 1_545 ?
O1 K1 3.0184(16) 2 ?
O2 C1 1.298(8) . ?
O2 K1 2.869(5) 1_565 ?
O3 C2 1.287(7) . ?
O3 K1 3.044(5) 2 ?
O3 K1 3.068(5) 2_565 ?
O4 C1 1.244(8) . ?
O4 K1 3.104(5) 1_565 ?
O5 C2 1.248(7) . ?
C1 C3 1.467(8) . ?
C1 K1 3.304(7) 1_565 ?
C2 C3 1.479(8) . ?
C3 C4 1.380(8) . ?
C5 C6 1.514(10) . ?
OW2 K1 2.802(6) 1_565 ?
